data_4518028
loop_
_publ_author_name
'Katagiri, Kosuke'
'Ohara, Masahiro'
'Ikehara, Masahiro'
'Higashimura, Ikkei'
'Isono, Koshiro'

_publ_section_title
;
 Oxaphosphacyclophanes Constructed from a Bis(triphenylphosphine oxide)
 Moiety Linked by Dioxyalkyl Chains: Synthesis and Crystal Structures.
;
_journal_issue 37
_journal_name_full 'ACS omega'
_journal_page_first 23621
_journal_page_last 23630
_journal_paper_doi 10.1021/acsomega.0c02177
_journal_volume 5
_journal_year 2020
_chemical_formula_moiety 'C48 H50 O6 P2'
_chemical_formula_sum 'C48 H50 O6 P2'
_chemical_formula_weight 784.82
_space_group_crystal_system triclinic
_space_group_IT_number 2
_space_group_name_Hall '-P 1'
_space_group_name_H-M_alt 'P -1'
_atom_sites_solution_hydrogens geom
_atom_sites_solution_primary direct
_audit_creation_date 2017-05-16
_audit_creation_method
;
Olex2 1.2
(compiled Mar 28 2017 19:26:29 for OlexSys, GUI svn.r5337)
;
_cell_angle_alpha 78.793(2)
_cell_angle_beta 71.385(2)
_cell_angle_gamma 77.940(2)
_cell_formula_units_Z 2
_cell_length_a 11.6696(3)
_cell_length_b 12.2099(3)
_cell_length_c 16.0856(4)
_cell_measurement_reflns_used 9064
_cell_measurement_temperature 173
_cell_measurement_theta_max 73.6240
_cell_measurement_theta_min 4.2910
_cell_volume 2103.86(10)
_computing_cell_refinement 'CrysAlisPro 1.171.39.20a (Rigaku OD, 2015)'
_computing_data_collection 'CrysAlisPro 1.171.39.20a (Rigaku OD, 2015)'
_computing_data_reduction 'CrysAlisPro 1.171.39.20a (Rigaku OD, 2015)'
_computing_molecular_graphics 'Olex2 (Dolomanov et al., 2009)'
_computing_publication_material 'Olex2 (Dolomanov et al., 2009)'
_computing_structure_refinement 'ShelXL (Sheldrick, 2015)'
_computing_structure_solution 'ShelXT (Sheldrick, 2015)'
_diffrn_ambient_temperature 173
_diffrn_detector 'CCD plate'
_diffrn_measured_fraction_theta_full 0.996
_diffrn_measured_fraction_theta_max 0.965
_diffrn_measurement_details
;
List of Runs (angles in degrees, time in seconds):

  # Type    Start    End  Width  t~exp~   \w     \q     \k     \f   Frames
--------------------------------------------------------------------------
  1  \w    -20.00  29.00   0.50    5.00    --    0.00  57.00 -90.00   98
  2  \w     27.00  86.00   0.50    5.00    --    0.00  82.00 -60.00  118
  3  \w    -36.00  16.00   0.50    5.00    --    0.00 -38.00  60.00  104
  4  \w     -4.00  89.00   0.50    5.00    --    0.00  38.00  30.00  186
  5  \w    -87.00 -39.00   0.50    5.00    --    0.00 -38.00  60.00   96
  6  \w      9.00  63.00   0.50   20.00    --   95.80 -15.00  90.00  108
  7  \w     28.00 120.00   0.50   20.00    --   95.80 -61.00 -90.00  184
  8  \w     27.00  99.00   0.50   20.00    --   95.80 -61.00-150.00  144
  9  \w     30.00 124.00   0.50   20.00    --   95.80 -82.00-150.00  188
 10  \w      7.00 123.00   0.50   20.00    --   95.80 -82.00 -60.00  232
 11  \w      7.00 119.00   0.50   20.00    --   95.80 -61.00  60.00  224
 12  \w    118.00 144.00   0.50   20.00    --   95.80  30.00  30.00   52
 13  \w     69.00 106.00   0.50   20.00    --   95.80  15.00 150.00   74
 14  \w    137.00 170.00   0.50   20.00    --   95.80  15.00 150.00   66
 15  \w     67.00 109.00   0.50   20.00    --   95.80 -82.00   0.00   84
 16  \w     59.00 100.00   0.50   20.00    --   95.80 -82.00 150.00   82
 17  \w     68.00 122.00   0.50   20.00    --   95.80 -15.00  90.00  108
 18  \w      9.00 109.00   0.50   20.00    --   95.80 -30.00 150.00  200
 19  \w      6.00 127.00   0.50   20.00    --   95.80 -82.00  60.00  242
 20  \w     84.00 109.00   0.50   20.00    --   95.80 -82.00 120.00   50
 21  \w     72.00  97.00   0.50   20.00    --   95.80 -82.00-180.00   50
 22  \w      8.00 122.00   0.50   20.00    --   95.80 -15.00-120.00  228
;
_diffrn_measurement_device 'four-circle diffractometer'
_diffrn_measurement_device_type 'XtaLAB Pro: Kappa dual home/near'
_diffrn_measurement_method '\w scans'
_diffrn_orient_matrix_type 'CrysAlisPro convention (1999,Acta A55,543-557)'
_diffrn_orient_matrix_UB_11 0.1208741000
_diffrn_orient_matrix_UB_12 0.0198124000
_diffrn_orient_matrix_UB_13 0.0098451000
_diffrn_orient_matrix_UB_21 -0.0311328000
_diffrn_orient_matrix_UB_22 -0.0647718000
_diffrn_orient_matrix_UB_23 0.0946247000
_diffrn_orient_matrix_UB_31 0.0657456000
_diffrn_orient_matrix_UB_32 -0.1112676000
_diffrn_orient_matrix_UB_33 -0.0368756000
_diffrn_radiation_monochromator graphite
_diffrn_radiation_probe x-ray
_diffrn_radiation_type CuK\a
_diffrn_radiation_wavelength 1.54184
_diffrn_reflns_av_R_equivalents 0.0363
_diffrn_reflns_av_unetI/netI 0.0393
_diffrn_reflns_Laue_measured_fraction_full 0.996
_diffrn_reflns_Laue_measured_fraction_max 0.965
_diffrn_reflns_limit_h_max 14
_diffrn_reflns_limit_h_min -14
_diffrn_reflns_limit_k_max 11
_diffrn_reflns_limit_k_min -15
_diffrn_reflns_limit_l_max 18
_diffrn_reflns_limit_l_min -20
_diffrn_reflns_number 23876
_diffrn_reflns_point_group_measured_fraction_full 0.996
_diffrn_reflns_point_group_measured_fraction_max 0.965
_diffrn_reflns_theta_full 67.684
_diffrn_reflns_theta_max 74.213
_diffrn_reflns_theta_min 4.048
_diffrn_source 'fine-focus sealed X-ray tube'
_diffrn_source_type 'Enhance (Cu) X-ray Source'
_exptl_absorpt_coefficient_mu 1.324
_exptl_absorpt_correction_T_max 1.00000
_exptl_absorpt_correction_T_min 0.86145
_exptl_absorpt_correction_type multi-scan
_exptl_absorpt_process_details
;
CrysAlisPro 1.171.39.20a (Rigaku Oxford Diffraction, 2015)
Empirical absorption correction using spherical harmonics,
 implemented in SCALE3 ABSPACK scaling algorithm.
;
_exptl_crystal_colour 'clear colourless'
_exptl_crystal_colour_lustre clear
_exptl_crystal_colour_primary colourless
_exptl_crystal_density_diffrn 1.239
_exptl_crystal_description prism
_exptl_crystal_F_000 832
_exptl_crystal_size_max 0.05
_exptl_crystal_size_mid 0.05
_exptl_crystal_size_min 0.03
_refine_diff_density_max 0.376
_refine_diff_density_min -0.321
_refine_diff_density_rms 0.048
_refine_ls_extinction_method none
_refine_ls_goodness_of_fit_ref 1.035
_refine_ls_hydrogen_treatment constr
_refine_ls_matrix_type full
_refine_ls_number_parameters 505
_refine_ls_number_reflns 8278
_refine_ls_number_restraints 0
_refine_ls_restrained_S_all 1.035
_refine_ls_R_factor_all 0.0591
_refine_ls_R_factor_gt 0.0478
_refine_ls_shift/su_max 0.000
_refine_ls_shift/su_mean 0.000
_refine_ls_structure_factor_coef Fsqd
_refine_ls_weighting_details 'w=1/[\s^2^(Fo^2^)+(0.0905P)^2^+0.2897P] where P=(Fo^2^+2Fc^2^)/3'
_refine_ls_weighting_scheme calc
_refine_ls_wR_factor_gt 0.1382
_refine_ls_wR_factor_ref 0.1466
_reflns_Friedel_coverage 0.000
_reflns_number_gt 6731
_reflns_number_total 8278
_reflns_threshold_expression 'I > 2\s(I)'
_cod_data_source_file ao0c02177_si_006.cif
_cod_data_source_block exp_295
_cod_depositor_comments 'Adding full bibliography for 4518025--4518030.cif.'
_cod_original_cell_volume 2103.85(10)
_cod_database_code 4518028
_shelx_shelxl_version_number 2014/7
_chemical_oxdiff_formula C48H50O4P2
_shelx_space_group_comment
;
The symmetry employed for this shelxl refinement is uniquely defined
by the following loop, which should always be used as a source of
symmetry information in preference to the above space-group names.
They are only intended as comments.
;
_reflns_odcompleteness_completeness 99.64
_reflns_odcompleteness_iscentric 1
_reflns_odcompleteness_theta 66.97
_olex2_refinement_description
;
1. Fixed Uiso
 At 1.2 times of:
  All C(H) groups, All C(H,H) groups
2.a Secondary CH2 refined with riding coordinates:
 C45(H45A,H45B), C46(H46A,H46B), C48(H48A,H48B), C42(H42A,H42B), C43(H43A,
 H43B), C44(H44A,H44B), C47(H47A,H47B), C40(H40A,H40B), C41(H41A,H41B),
 C39(H39A,H39B), C37(H37A,H37B), C38(H38A,H38B)
2.b Aromatic/amide H refined with riding coordinates:
 C30(H30), C32(H32), C29(H29), C20(H20), C33(H33), C15(H15), C27(H27),
 C14(H14), C26(H26), C12(H12), C24(H24), C11(H11), C17(H17), C18(H18), C36(H36),
  C6(H6), C35(H35), C2(H2), C23(H23), C21(H21), C4(H4), C8(H8), C9(H9),
 C22(H22), C3(H3), C5(H5)
;
_olex2_exptl_crystal_mounting_method loop
_olex2_submission_special_instructions 'No special instructions were received'
_oxdiff_exptl_absorpt_empirical_details
;
Empirical correction (ABSPACK) includes:
- Absorption correction using spherical harmonics
- Frame scaling
;
_oxdiff_exptl_absorpt_empirical_full_max 1.514
_oxdiff_exptl_absorpt_empirical_full_min 0.735

loop_
_space_group_symop_operation_xyz
'x, y, z'
'-x, -y, -z'

loop_
_atom_site_label
_atom_site_type_symbol
_atom_site_fract_x
_atom_site_fract_y
_atom_site_fract_z
_atom_site_U_iso_or_equiv
_atom_site_adp_type
_atom_site_occupancy
_atom_site_site_symmetry_order
_atom_site_calc_flag
_atom_site_refinement_flags_posn
_atom_site_refinement_flags_adp
_atom_site_refinement_flags_occupancy
_atom_site_disorder_assembly
_atom_site_disorder_group
P2 P 0.53771(4) 0.62350(4) 0.29609(3) 0.04235(14) Uani 1 1 d . . . . .
P1 P 0.12333(5) 0.21943(4) 1.07574(3) 0.04649(14) Uani 1 1 d . . . . .
O3 O -0.00498(13) 0.21333(13) 0.74775(9) 0.0544(4) Uani 1 1 d . . . . .
O4 O 0.55854(14) 0.68650(12) 0.20544(9) 0.0551(4) Uani 1 1 d . . . . .
O5 O 0.32683(15) 0.92158(12) 0.57707(9) 0.0579(4) Uani 1 1 d . . . . .
O6 O 0.20887(14) 0.28391(13) 0.36092(10) 0.0576(4) Uani 1 1 d . . . . .
O1 O 0.01222(14) 0.22231(14) 1.15309(10) 0.0614(4) Uani 1 1 d . . . . .
O2 O 0.34262(19) 0.64299(13) 0.96224(11) 0.0736(5) Uani 1 1 d . . . . .
C16 C 0.02242(17) 0.20467(16) 0.82511(12) 0.0444(4) Uani 1 1 d . . . . .
C31 C 0.44271(17) 0.51621(15) 0.31657(12) 0.0423(4) Uani 1 1 d . . . . .
C25 C 0.46519(17) 0.71304(15) 0.38083(12) 0.0414(4) Uani 1 1 d . . . . .
C28 C 0.36596(18) 0.85191(16) 0.51401(13) 0.0451(4) Uani 1 1 d . . . . .
C30 C 0.36751(16) 0.68700(16) 0.45323(12) 0.0435(4) Uani 1 1 d . . . . .
H30 H 0.3345 0.6206 0.4577 0.052 Uiso 1 1 calc R . . . .
C32 C 0.46101(17) 0.41423(16) 0.36892(12) 0.0436(4) Uani 1 1 d . . . . .
H32 H 0.5264 0.3988 0.3948 0.052 Uiso 1 1 calc R . . . .
C13 C 0.09168(17) 0.20768(16) 0.97567(12) 0.0439(4) Uani 1 1 d . . . . .
C1 C 0.24029(18) 0.10267(17) 1.09448(12) 0.0465(4) Uani 1 1 d . . . . .
C34 C 0.28974(18) 0.35578(17) 0.34808(13) 0.0467(4) Uani 1 1 d . . . . .
C7 C 0.1960(2) 0.34313(17) 1.04932(13) 0.0488(4) Uani 1 1 d . . . . .
C19 C 0.67840(17) 0.54988(16) 0.31922(13) 0.0455(4) Uani 1 1 d . . . . .
C29 C 0.31680(17) 0.75554(16) 0.51935(13) 0.0450(4) Uani 1 1 d . . . . .
H29 H 0.2489 0.7368 0.5680 0.054 Uiso 1 1 calc R . . . .
C20 C 0.71674(18) 0.56802(18) 0.38776(14) 0.0511(5) Uani 1 1 d . . . . .
H20 H 0.6655 0.6181 0.4279 0.061 Uiso 1 1 calc R . . . .
C33 C 0.38571(17) 0.33352(16) 0.38457(13) 0.0444(4) Uani 1 1 d . . . . .
H33 H 0.4002 0.2633 0.4202 0.053 Uiso 1 1 calc R . . . .
C15 C -0.04017(19) 0.15269(17) 0.90624(13) 0.0491(4) Uani 1 1 d . . . . .
H15 H -0.1064 0.1156 0.9110 0.059 Uiso 1 1 calc R . . . .
C27 C 0.4624(2) 0.88065(17) 0.44067(14) 0.0526(5) Uani 1 1 d . . . . .
H27 H 0.4950 0.9473 0.4362 0.063 Uiso 1 1 calc R . . . .
C14 C -0.00564(18) 0.15495(17) 0.98093(13) 0.0485(4) Uani 1 1 d . . . . .
H14 H -0.0495 0.1197 1.0368 0.058 Uiso 1 1 calc R . . . .
C26 C 0.51072(19) 0.81287(17) 0.37453(13) 0.0497(5) Uani 1 1 d . . . . .
H26 H 0.5755 0.8340 0.3242 0.060 Uiso 1 1 calc R . . . .
C12 C 0.3178(2) 0.34182(18) 0.99834(15) 0.0523(5) Uani 1 1 d . . . . .
H12 H 0.3667 0.2716 0.9838 0.063 Uiso 1 1 calc R . . . .
C24 C 0.75363(19) 0.47351(18) 0.26203(15) 0.0558(5) Uani 1 1 d . . . . .
H24 H 0.7288 0.4597 0.2148 0.067 Uiso 1 1 calc R . . . .
C11 C 0.3698(2) 0.43956(18) 0.96821(15) 0.0551(5) Uani 1 1 d . . . . .
H11 H 0.4527 0.4366 0.9328 0.066 Uiso 1 1 calc R . . . .
C10 C 0.2997(2) 0.54125(18) 0.99032(14) 0.0586(6) Uani 1 1 d . . . . .
C45 C 0.0039(2) 0.1397(2) 0.58682(14) 0.0551(5) Uani 1 1 d . . . . .
H45A H 0.0169 0.0565 0.6025 0.066 Uiso 1 1 calc R . . . .
H45B H 0.0743 0.1678 0.5926 0.066 Uiso 1 1 calc R . . . .
C46 C 0.0031(2) 0.1676(2) 0.49102(14) 0.0567(5) Uani 1 1 d . . . . .
H46A H -0.0096 0.2509 0.4751 0.068 Uiso 1 1 calc R . . . .
H46B H -0.0673 0.1396 0.4851 0.068 Uiso 1 1 calc R . . . .
C17 C 0.1214(2) 0.2551(2) 0.81861(14) 0.0587(6) Uani 1 1 d . . . . .
H17 H 0.1661 0.2888 0.7624 0.070 Uiso 1 1 calc R . . . .
C18 C 0.1555(2) 0.2570(2) 0.89236(14) 0.0591(6) Uani 1 1 d . . . . .
H18 H 0.2234 0.2922 0.8867 0.071 Uiso 1 1 calc R . . . .
C36 C 0.3473(2) 0.53715(18) 0.27830(15) 0.0546(5) Uani 1 1 d . . . . .
H36 H 0.3345 0.6064 0.2411 0.065 Uiso 1 1 calc R . . . .
C6 C 0.2929(2) 0.0200(2) 1.03983(15) 0.0589(5) Uani 1 1 d . . . . .
H6 H 0.2720 0.0248 0.9867 0.071 Uiso 1 1 calc R . . . .
C48 C 0.2288(2) 0.17487(18) 0.41191(16) 0.0556(5) Uani 1 1 d . . . . .
H48A H 0.2366 0.1835 0.4697 0.067 Uiso 1 1 calc R . . . .
H48B H 0.3049 0.1291 0.3799 0.067 Uiso 1 1 calc R . . . .
C35 C 0.2711(2) 0.4579(2) 0.29412(16) 0.0582(5) Uani 1 1 d . . . . .
H35 H 0.2058 0.4731 0.2682 0.070 Uiso 1 1 calc R . . . .
C2 C 0.2738(2) 0.0932(2) 1.17177(15) 0.0616(6) Uani 1 1 d . . . . .
H2 H 0.2388 0.1495 1.2099 0.074 Uiso 1 1 calc R . . . .
C42 C 0.2273(2) 0.8944(2) 0.65482(14) 0.0576(5) Uani 1 1 d . . . . .
H42A H 0.2418 0.8131 0.6781 0.069 Uiso 1 1 calc R . . . .
H42B H 0.1490 0.9109 0.6397 0.069 Uiso 1 1 calc R . . . .
C43 C -0.1047(2) 0.1634(2) 0.74661(15) 0.0586(5) Uani 1 1 d . . . . .
H43A H -0.1821 0.1963 0.7873 0.070 Uiso 1 1 calc R . . . .
H43B H -0.0903 0.0807 0.7652 0.070 Uiso 1 1 calc R . . . .
C23 C 0.8646(2) 0.4182(2) 0.27476(18) 0.0693(7) Uani 1 1 d . . . . .
H23 H 0.9147 0.3651 0.2367 0.083 Uiso 1 1 calc R . . . .
C44 C -0.1111(2) 0.1885(2) 0.65233(15) 0.0609(6) Uani 1 1 d . . . . .
H44A H -0.1812 0.1576 0.6490 0.073 Uiso 1 1 calc R . . . .
H44B H -0.1263 0.2715 0.6355 0.073 Uiso 1 1 calc R . . . .
C47 C 0.1195(2) 0.1177(2) 0.42569(16) 0.0634(6) Uani 1 1 d . . . . .
H47A H 0.1398 0.0365 0.4472 0.076 Uiso 1 1 calc R . . . .
H47B H 0.1039 0.1232 0.3679 0.076 Uiso 1 1 calc R . . . .
C40 C 0.3293(3) 0.93281(19) 0.76071(15) 0.0636(6) Uani 1 1 d . . . . .
H40A H 0.3214 0.9851 0.8029 0.076 Uiso 1 1 calc R . . . .
H40B H 0.4058 0.9409 0.7121 0.076 Uiso 1 1 calc R . . . .
C41 C 0.2215(3) 0.9655(2) 0.72309(15) 0.0657(6) Uani 1 1 d . . . . .
H41A H 0.1451 0.9587 0.7722 0.079 Uiso 1 1 calc R . . . .
H41B H 0.2177 1.0457 0.6959 0.079 Uiso 1 1 calc R . . . .
C21 C 0.8292(2) 0.5138(2) 0.39852(18) 0.0664(6) Uani 1 1 d . . . . .
H21 H 0.8554 0.5282 0.4450 0.080 Uiso 1 1 calc R . . . .
C39 C 0.3376(2) 0.8120(2) 0.80795(17) 0.0651(6) Uani 1 1 d . . . . .
H39A H 0.2611 0.8052 0.8569 0.078 Uiso 1 1 calc R . . . .
H39B H 0.3425 0.7608 0.7658 0.078 Uiso 1 1 calc R . . . .
C4 C 0.4084(2) -0.0787(2) 1.13893(18) 0.0689(6) Uani 1 1 d . . . . .
H4 H 0.4657 -0.1408 1.1540 0.083 Uiso 1 1 calc R . . . .
C37 C 0.4482(2) 0.6499(2) 0.88646(16) 0.0641(6) Uani 1 1 d . . . . .
H37A H 0.4470 0.6028 0.8432 0.077 Uiso 1 1 calc R . . . .
H37B H 0.5240 0.6224 0.9045 0.077 Uiso 1 1 calc R . . . .
C8 C 0.1269(3) 0.4473(2) 1.07081(16) 0.0688(7) Uani 1 1 d . . . . .
H8 H 0.0433 0.4514 1.1048 0.083 Uiso 1 1 calc R . . . .
C9 C 0.1799(3) 0.5446(2) 1.04272(16) 0.0748(8) Uani 1 1 d . . . . .
H9 H 0.1332 0.6145 1.0598 0.090 Uiso 1 1 calc R . . . .
C22 C 0.9028(2) 0.4392(2) 0.3415(2) 0.0714(7) Uani 1 1 d . . . . .
H22 H 0.9800 0.4023 0.3486 0.086 Uiso 1 1 calc R . . . .
C3 C 0.3566(3) 0.0033(2) 1.19336(18) 0.0688(6) Uani 1 1 d . . . . .
H3 H 0.3784 -0.0022 1.2463 0.083 Uiso 1 1 calc R . . . .
C38 C 0.4445(3) 0.7723(2) 0.84550(17) 0.0682(6) Uani 1 1 d . . . . .
H38A H 0.4377 0.8194 0.8910 0.082 Uiso 1 1 calc R . . . .
H38B H 0.5216 0.7814 0.7978 0.082 Uiso 1 1 calc R . . . .
C5 C 0.3766(3) -0.0701(2) 1.06305(18) 0.0741(7) Uani 1 1 d . . . . .
H5 H 0.4124 -0.1269 1.0254 0.089 Uiso 1 1 calc R . . . .

loop_
_atom_site_aniso_label
_atom_site_aniso_U_11
_atom_site_aniso_U_22
_atom_site_aniso_U_33
_atom_site_aniso_U_23
_atom_site_aniso_U_13
_atom_site_aniso_U_12
P2 0.0477(3) 0.0345(3) 0.0420(3) -0.00530(19) -0.00649(19) -0.01055(19)
P1 0.0559(3) 0.0427(3) 0.0391(3) -0.0094(2) -0.0077(2) -0.0100(2)
O3 0.0622(8) 0.0604(9) 0.0473(7) -0.0037(7) -0.0169(6) -0.0264(7)
O4 0.0686(9) 0.0472(8) 0.0448(7) -0.0023(6) -0.0092(6) -0.0141(7)
O5 0.0820(10) 0.0418(8) 0.0470(7) -0.0123(6) -0.0104(7) -0.0111(7)
O6 0.0598(8) 0.0540(9) 0.0678(9) 0.0012(7) -0.0256(7) -0.0259(7)
O1 0.0657(9) 0.0639(10) 0.0470(8) -0.0159(7) -0.0003(7) -0.0114(7)
O2 0.1256(15) 0.0443(9) 0.0509(9) -0.0053(7) -0.0190(9) -0.0248(9)
C16 0.0504(10) 0.0392(10) 0.0437(10) -0.0072(8) -0.0108(8) -0.0106(8)
C31 0.0472(10) 0.0352(9) 0.0432(9) -0.0076(7) -0.0092(7) -0.0079(7)
C25 0.0444(9) 0.0316(9) 0.0464(10) -0.0036(7) -0.0107(7) -0.0075(7)
C28 0.0559(11) 0.0340(9) 0.0444(10) -0.0059(8) -0.0165(8) -0.0013(8)
C30 0.0430(9) 0.0374(10) 0.0493(10) -0.0064(8) -0.0102(8) -0.0090(7)
C32 0.0457(9) 0.0404(10) 0.0471(10) -0.0065(8) -0.0150(8) -0.0093(8)
C13 0.0473(10) 0.0394(10) 0.0428(9) -0.0079(8) -0.0078(8) -0.0085(8)
C1 0.0583(11) 0.0396(10) 0.0419(9) -0.0016(8) -0.0107(8) -0.0180(8)
C34 0.0490(10) 0.0437(11) 0.0508(10) -0.0081(8) -0.0134(8) -0.0151(8)
C7 0.0688(12) 0.0391(10) 0.0403(9) -0.0085(8) -0.0162(9) -0.0088(9)
C19 0.0423(9) 0.0387(10) 0.0488(10) -0.0034(8) -0.0009(8) -0.0141(8)
C29 0.0450(9) 0.0417(10) 0.0463(10) -0.0050(8) -0.0106(8) -0.0077(8)
C20 0.0472(10) 0.0483(11) 0.0519(11) -0.0015(9) -0.0075(8) -0.0108(9)
C33 0.0506(10) 0.0362(10) 0.0479(10) -0.0053(8) -0.0152(8) -0.0096(8)
C15 0.0527(11) 0.0435(11) 0.0520(11) -0.0028(8) -0.0114(8) -0.0189(8)
C27 0.0707(13) 0.0355(10) 0.0516(11) -0.0054(8) -0.0130(10) -0.0163(9)
C14 0.0547(11) 0.0418(11) 0.0453(10) 0.0000(8) -0.0085(8) -0.0147(8)
C26 0.0594(11) 0.0384(10) 0.0476(10) -0.0054(8) -0.0054(9) -0.0163(9)
C12 0.0629(12) 0.0406(11) 0.0599(12) -0.0094(9) -0.0252(10) -0.0083(9)
C24 0.0551(12) 0.0414(11) 0.0597(12) -0.0076(9) 0.0032(9) -0.0142(9)
C11 0.0679(13) 0.0480(12) 0.0586(12) -0.0057(10) -0.0287(10) -0.0144(10)
C10 0.0972(17) 0.0409(11) 0.0424(10) -0.0031(9) -0.0222(11) -0.0203(11)
C45 0.0594(12) 0.0549(13) 0.0594(12) -0.0040(10) -0.0269(10) -0.0155(10)
C46 0.0622(12) 0.0612(14) 0.0572(12) -0.0015(10) -0.0255(10) -0.0259(10)
C17 0.0672(13) 0.0744(15) 0.0402(10) -0.0042(10) -0.0080(9) -0.0387(11)
C18 0.0633(13) 0.0755(15) 0.0449(11) -0.0075(10) -0.0081(9) -0.0375(11)
C36 0.0587(12) 0.0421(11) 0.0627(13) 0.0024(9) -0.0223(10) -0.0091(9)
C6 0.0659(13) 0.0581(13) 0.0489(11) -0.0116(10) -0.0144(10) -0.0014(10)
C48 0.0613(12) 0.0436(11) 0.0646(13) -0.0080(10) -0.0148(10) -0.0189(9)
C35 0.0562(12) 0.0552(13) 0.0687(14) 0.0025(11) -0.0288(10) -0.0142(10)
C2 0.0852(16) 0.0525(13) 0.0536(12) -0.0046(10) -0.0270(11) -0.0168(11)
C42 0.0659(13) 0.0503(12) 0.0507(11) -0.0115(9) -0.0122(10) 0.0003(10)
C43 0.0531(11) 0.0715(15) 0.0561(12) -0.0006(11) -0.0178(10) -0.0248(11)
C23 0.0549(13) 0.0459(12) 0.0769(16) -0.0010(11) 0.0166(12) -0.0054(10)
C44 0.0540(12) 0.0751(16) 0.0583(13) -0.0015(11) -0.0225(10) -0.0178(11)
C47 0.0772(15) 0.0584(14) 0.0646(14) -0.0130(11) -0.0178(11) -0.0324(12)
C40 0.0955(17) 0.0449(12) 0.0491(12) -0.0086(9) -0.0155(11) -0.0151(11)
C41 0.0899(17) 0.0474(12) 0.0522(12) -0.0154(10) -0.0146(11) 0.0042(11)
C21 0.0544(12) 0.0695(16) 0.0701(15) 0.0126(12) -0.0190(11) -0.0177(11)
C39 0.0750(15) 0.0512(13) 0.0645(14) -0.0003(11) -0.0148(12) -0.0160(11)
C4 0.0659(14) 0.0587(15) 0.0777(16) 0.0081(12) -0.0250(12) -0.0102(11)
C37 0.0872(17) 0.0566(14) 0.0593(13) 0.0024(11) -0.0326(12) -0.0260(12)
C8 0.0887(17) 0.0452(13) 0.0528(12) -0.0082(10) 0.0042(11) -0.0053(11)
C9 0.113(2) 0.0348(11) 0.0574(13) -0.0108(10) -0.0021(13) -0.0029(12)
C22 0.0440(11) 0.0615(15) 0.0871(18) 0.0156(13) -0.0055(11) -0.0070(10)
C3 0.0865(17) 0.0607(15) 0.0693(15) 0.0096(12) -0.0392(13) -0.0246(13)
C38 0.0986(18) 0.0583(14) 0.0576(13) -0.0020(11) -0.0271(13) -0.0325(13)
C5 0.0784(16) 0.0659(16) 0.0681(15) -0.0157(13) -0.0168(13) 0.0091(13)

loop_
_atom_type_symbol
_atom_type_description
_atom_type_scat_dispersion_real
_atom_type_scat_dispersion_imag
_atom_type_scat_source
C C 0.0181 0.0091 'International Tables Vol C Tables 4.2.6.8 and 6.1.1.4'
H H 0.0000 0.0000 'International Tables Vol C Tables 4.2.6.8 and 6.1.1.4'
O O 0.0492 0.0322 'International Tables Vol C Tables 4.2.6.8 and 6.1.1.4'
P P 0.2955 0.4335 'International Tables Vol C Tables 4.2.6.8 and 6.1.1.4'

loop_
_geom_angle_atom_site_label_1
_geom_angle_atom_site_label_2
_geom_angle_atom_site_label_3
_geom_angle
_geom_angle_site_symmetry_1
_geom_angle_site_symmetry_3
_geom_angle_publ_flag
O4 P2 C31 112.90(9) . . ?
O4 P2 C25 113.00(8) . . ?
O4 P2 C19 112.83(9) . . ?
C31 P2 C19 105.46(9) . . ?
C25 P2 C31 106.39(8) . . ?
C25 P2 C19 105.61(9) . . ?
O1 P1 C13 112.44(9) . . ?
O1 P1 C1 111.31(9) . . ?
O1 P1 C7 114.43(9) . . ?
C13 P1 C1 108.17(9) . . ?
C7 P1 C13 104.92(9) . . ?
C7 P1 C1 105.03(9) . . ?
C16 O3 C43 119.49(16) . . ?
C28 O5 C42 118.11(16) . . ?
C34 O6 C48 117.79(16) . . ?
C10 O2 C37 118.02(18) . . ?
O3 C16 C15 125.66(18) . . ?
O3 C16 C17 114.75(17) . . ?
C15 C16 C17 119.59(18) . . ?
C32 C31 P2 122.36(14) . . ?
C32 C31 C36 118.73(18) . . ?
C36 C31 P2 118.91(15) . . ?
C30 C25 P2 122.97(14) . . ?
C30 C25 C26 118.29(17) . . ?
C26 C25 P2 118.74(14) . . ?
O5 C28 C29 124.13(18) . . ?
O5 C28 C27 116.26(18) . . ?
C29 C28 C27 119.60(17) . . ?
C25 C30 H30 119.2 . . ?
C25 C30 C29 121.57(18) . . ?
C29 C30 H30 119.2 . . ?
C31 C32 H32 119.4 . . ?
C31 C32 C33 121.28(18) . . ?
C33 C32 H32 119.4 . . ?
C14 C13 P1 119.49(15) . . ?
C14 C13 C18 117.81(18) . . ?
C18 C13 P1 122.53(15) . . ?
C6 C1 P1 124.15(16) . . ?
C6 C1 C2 118.6(2) . . ?
C2 C1 P1 117.18(16) . . ?
O6 C34 C33 124.46(19) . . ?
O6 C34 C35 115.87(18) . . ?
C33 C34 C35 119.67(18) . . ?
C12 C7 P1 121.78(15) . . ?
C12 C7 C8 117.7(2) . . ?
C8 C7 P1 120.11(18) . . ?
C20 C19 P2 123.70(15) . . ?
C20 C19 C24 118.88(19) . . ?
C24 C19 P2 117.39(17) . . ?
C28 C29 H29 120.2 . . ?
C30 C29 C28 119.53(18) . . ?
C30 C29 H29 120.2 . . ?
C19 C20 H20 119.6 . . ?
C19 C20 C21 120.8(2) . . ?
C21 C20 H20 119.6 . . ?
C32 C33 H33 120.2 . . ?
C34 C33 C32 119.69(18) . . ?
C34 C33 H33 120.2 . . ?
C16 C15 H15 120.2 . . ?
C16 C15 C14 119.52(18) . . ?
C14 C15 H15 120.2 . . ?
C28 C27 H27 119.8 . . ?
C26 C27 C28 120.35(18) . . ?
C26 C27 H27 119.8 . . ?
C13 C14 H14 119.3 . . ?
C15 C14 C13 121.46(18) . . ?
C15 C14 H14 119.3 . . ?
C25 C26 H26 119.7 . . ?
C27 C26 C25 120.60(18) . . ?
C27 C26 H26 119.7 . . ?
C7 C12 H12 119.0 . . ?
C11 C12 C7 122.1(2) . . ?
C11 C12 H12 119.0 . . ?
C19 C24 H24 120.2 . . ?
C23 C24 C19 119.7(2) . . ?
C23 C24 H24 120.2 . . ?
C12 C11 H11 120.5 . . ?
C10 C11 C12 119.0(2) . . ?
C10 C11 H11 120.5 . . ?
O2 C10 C11 123.2(2) . . ?
O2 C10 C9 116.7(2) . . ?
C11 C10 C9 120.1(2) . . ?
H45A C45 H45B 107.6 . . ?
C46 C45 H45A 108.6 . . ?
C46 C45 H45B 108.6 . . ?
C44 C45 H45A 108.6 . . ?
C44 C45 H45B 108.6 . . ?
C44 C45 C46 114.75(18) . . ?
C45 C46 H46A 108.7 . . ?
C45 C46 H46B 108.7 . . ?
C45 C46 C47 114.18(19) . . ?
H46A C46 H46B 107.6 . . ?
C47 C46 H46A 108.7 . . ?
C47 C46 H46B 108.7 . . ?
C16 C17 H17 119.6 . . ?
C18 C17 C16 120.78(19) . . ?
C18 C17 H17 119.6 . . ?
C13 C18 H18 119.6 . . ?
C17 C18 C13 120.81(19) . . ?
C17 C18 H18 119.6 . . ?
C31 C36 H36 119.8 . . ?
C35 C36 C31 120.46(19) . . ?
C35 C36 H36 119.8 . . ?
C1 C6 H6 120.2 . . ?
C1 C6 C5 119.7(2) . . ?
C5 C6 H6 120.2 . . ?
O6 C48 H48A 110.2 . . ?
O6 C48 H48B 110.2 . . ?
O6 C48 C47 107.35(19) . . ?
H48A C48 H48B 108.5 . . ?
C47 C48 H48A 110.2 . . ?
C47 C48 H48B 110.2 . . ?
C34 C35 H35 119.9 . . ?
C36 C35 C34 120.14(19) . . ?
C36 C35 H35 119.9 . . ?
C1 C2 H2 119.6 . . ?
C3 C2 C1 120.7(2) . . ?
C3 C2 H2 119.6 . . ?
O5 C42 H42A 110.2 . . ?
O5 C42 H42B 110.2 . . ?
O5 C42 C41 107.76(19) . . ?
H42A C42 H42B 108.5 . . ?
C41 C42 H42A 110.2 . . ?
C41 C42 H42B 110.2 . . ?
O3 C43 H43A 110.5 . . ?
O3 C43 H43B 110.5 . . ?
O3 C43 C44 106.26(17) . . ?
H43A C43 H43B 108.7 . . ?
C44 C43 H43A 110.5 . . ?
C44 C43 H43B 110.5 . . ?
C24 C23 H23 119.6 . . ?
C22 C23 C24 120.8(2) . . ?
C22 C23 H23 119.6 . . ?
C45 C44 C43 113.25(19) . . ?
C45 C44 H44A 108.9 . . ?
C45 C44 H44B 108.9 . . ?
C43 C44 H44A 108.9 . . ?
C43 C44 H44B 108.9 . . ?
H44A C44 H44B 107.7 . . ?
C46 C47 H47A 108.8 . . ?
C46 C47 H47B 108.8 . . ?
C48 C47 C46 113.95(18) . . ?
C48 C47 H47A 108.8 . . ?
C48 C47 H47B 108.8 . . ?
H47A C47 H47B 107.7 . . ?
H40A C40 H40B 107.9 . . ?
C41 C40 H40A 109.2 . . ?
C41 C40 H40B 109.2 . . ?
C41 C40 C39 112.1(2) . . ?
C39 C40 H40A 109.2 . . ?
C39 C40 H40B 109.2 . . ?
C42 C41 C40 113.62(19) . . ?
C42 C41 H41A 108.8 . . ?
C42 C41 H41B 108.8 . . ?
C40 C41 H41A 108.8 . . ?
C40 C41 H41B 108.8 . . ?
H41A C41 H41B 107.7 . . ?
C20 C21 H21 120.1 . . ?
C22 C21 C20 119.8(3) . . ?
C22 C21 H21 120.1 . . ?
C40 C39 H39A 108.5 . . ?
C40 C39 H39B 108.5 . . ?
H39A C39 H39B 107.5 . . ?
C38 C39 C40 115.3(2) . . ?
C38 C39 H39A 108.5 . . ?
C38 C39 H39B 108.5 . . ?
C3 C4 H4 120.3 . . ?
C5 C4 H4 120.3 . . ?
C5 C4 C3 119.4(2) . . ?
O2 C37 H37A 110.2 . . ?
O2 C37 H37B 110.2 . . ?
O2 C37 C38 107.5(2) . . ?
H37A C37 H37B 108.5 . . ?
C38 C37 H37A 110.2 . . ?
C38 C37 H37B 110.2 . . ?
C7 C8 H8 119.9 . . ?
C9 C8 C7 120.2(2) . . ?
C9 C8 H8 119.9 . . ?
C10 C9 C8 120.8(2) . . ?
C10 C9 H9 119.6 . . ?
C8 C9 H9 119.6 . . ?
C23 C22 C21 120.0(2) . . ?
C23 C22 H22 120.0 . . ?
C21 C22 H22 120.0 . . ?
C2 C3 C4 120.4(2) . . ?
C2 C3 H3 119.8 . . ?
C4 C3 H3 119.8 . . ?
C39 C38 C37 111.1(2) . . ?
C39 C38 H38A 109.4 . . ?
C39 C38 H38B 109.4 . . ?
C37 C38 H38A 109.4 . . ?
C37 C38 H38B 109.4 . . ?
H38A C38 H38B 108.0 . . ?
C6 C5 H5 119.4 . . ?
C4 C5 C6 121.2(2) . . ?
C4 C5 H5 119.4 . . ?

loop_
_geom_bond_atom_site_label_1
_geom_bond_atom_site_label_2
_geom_bond_distance
_geom_bond_site_symmetry_2
_geom_bond_publ_flag
P2 O4 1.4808(15) . ?
P2 C31 1.8054(19) . ?
P2 C25 1.7960(19) . ?
P2 C19 1.813(2) . ?
P1 O1 1.4828(15) . ?
P1 C13 1.800(2) . ?
P1 C1 1.808(2) . ?
P1 C7 1.799(2) . ?
O3 C16 1.360(2) . ?
O3 C43 1.429(2) . ?
O5 C28 1.356(2) . ?
O5 C42 1.448(3) . ?
O6 C34 1.362(2) . ?
O6 C48 1.438(3) . ?
O2 C10 1.377(3) . ?
O2 C37 1.434(3) . ?
C16 C15 1.379(3) . ?
C16 C17 1.385(3) . ?
C31 C32 1.379(3) . ?
C31 C36 1.394(3) . ?
C25 C30 1.385(3) . ?
C25 C26 1.402(3) . ?
C28 C29 1.390(3) . ?
C28 C27 1.392(3) . ?
C30 H30 0.9500 . ?
C30 C29 1.385(3) . ?
C32 H32 0.9500 . ?
C32 C33 1.390(3) . ?
C13 C14 1.391(3) . ?
C13 C18 1.396(3) . ?
C1 C6 1.382(3) . ?
C1 C2 1.395(3) . ?
C34 C33 1.379(3) . ?
C34 C35 1.393(3) . ?
C7 C12 1.395(3) . ?
C7 C8 1.397(3) . ?
C19 C20 1.384(3) . ?
C19 C24 1.401(3) . ?
C29 H29 0.9500 . ?
C20 H20 0.9500 . ?
C20 C21 1.388(3) . ?
C33 H33 0.9500 . ?
C15 H15 0.9500 . ?
C15 C14 1.390(3) . ?
C27 H27 0.9500 . ?
C27 C26 1.378(3) . ?
C14 H14 0.9500 . ?
C26 H26 0.9500 . ?
C12 H12 0.9500 . ?
C12 C11 1.385(3) . ?
C24 H24 0.9500 . ?
C24 C23 1.388(4) . ?
C11 H11 0.9500 . ?
C11 C10 1.378(3) . ?
C10 C9 1.379(4) . ?
C45 H45A 0.9900 . ?
C45 H45B 0.9900 . ?
C45 C46 1.515(3) . ?
C45 C44 1.508(3) . ?
C46 H46A 0.9900 . ?
C46 H46B 0.9900 . ?
C46 C47 1.521(3) . ?
C17 H17 0.9500 . ?
C17 C18 1.372(3) . ?
C18 H18 0.9500 . ?
C36 H36 0.9500 . ?
C36 C35 1.383(3) . ?
C6 H6 0.9500 . ?
C6 C5 1.389(3) . ?
C48 H48A 0.9900 . ?
C48 H48B 0.9900 . ?
C48 C47 1.515(3) . ?
C35 H35 0.9500 . ?
C2 H2 0.9500 . ?
C2 C3 1.372(3) . ?
C42 H42A 0.9900 . ?
C42 H42B 0.9900 . ?
C42 C41 1.504(3) . ?
C43 H43A 0.9900 . ?
C43 H43B 0.9900 . ?
C43 C44 1.510(3) . ?
C23 H23 0.9500 . ?
C23 C22 1.370(4) . ?
C44 H44A 0.9900 . ?
C44 H44B 0.9900 . ?
C47 H47A 0.9900 . ?
C47 H47B 0.9900 . ?
C40 H40A 0.9900 . ?
C40 H40B 0.9900 . ?
C40 C41 1.513(4) . ?
C40 C39 1.521(3) . ?
C41 H41A 0.9900 . ?
C41 H41B 0.9900 . ?
C21 H21 0.9500 . ?
C21 C22 1.380(4) . ?
C39 H39A 0.9900 . ?
C39 H39B 0.9900 . ?
C39 C38 1.507(4) . ?
C4 H4 0.9500 . ?
C4 C3 1.373(4) . ?
C4 C5 1.364(4) . ?
C37 H37A 0.9900 . ?
C37 H37B 0.9900 . ?
C37 C38 1.509(3) . ?
C8 H8 0.9500 . ?
C8 C9 1.385(4) . ?
C9 H9 0.9500 . ?
C22 H22 0.9500 . ?
C3 H3 0.9500 . ?
C38 H38A 0.9900 . ?
C38 H38B 0.9900 . ?
C5 H5 0.9500 . ?

loop_
_geom_torsion_atom_site_label_1
_geom_torsion_atom_site_label_2
_geom_torsion_atom_site_label_3
_geom_torsion_atom_site_label_4
_geom_torsion
_geom_torsion_site_symmetry_1
_geom_torsion_site_symmetry_2
_geom_torsion_site_symmetry_3
_geom_torsion_site_symmetry_4
_geom_torsion_publ_flag
P2 C31 C32 C33 179.21(14) . . . . ?
P2 C31 C36 C35 -178.59(17) . . . . ?
P2 C25 C30 C29 177.31(15) . . . . ?
P2 C25 C26 C27 -176.25(17) . . . . ?
P2 C19 C20 C21 -176.00(17) . . . . ?
P2 C19 C24 C23 177.53(16) . . . . ?
P1 C13 C14 C15 174.27(16) . . . . ?
P1 C13 C18 C17 -173.94(19) . . . . ?
P1 C1 C6 C5 -176.0(2) . . . . ?
P1 C1 C2 C3 176.20(19) . . . . ?
P1 C7 C12 C11 171.57(16) . . . . ?
P1 C7 C8 C9 -173.5(2) . . . . ?
O3 C16 C15 C14 -176.85(18) . . . . ?
O3 C16 C17 C18 177.1(2) . . . . ?
O3 C43 C44 C45 60.6(3) . . . . ?
O4 P2 C31 C32 144.45(15) . . . . ?
O4 P2 C31 C36 -35.67(18) . . . . ?
O4 P2 C25 C30 133.91(16) . . . . ?
O4 P2 C25 C26 -47.33(19) . . . . ?
O4 P2 C19 C20 121.64(17) . . . . ?
O4 P2 C19 C24 -56.04(17) . . . . ?
O5 C28 C29 C30 -176.83(18) . . . . ?
O5 C28 C27 C26 177.98(19) . . . . ?
O5 C42 C41 C40 -68.9(3) . . . . ?
O6 C34 C33 C32 -178.36(18) . . . . ?
O6 C34 C35 C36 179.0(2) . . . . ?
O6 C48 C47 C46 -72.4(2) . . . . ?
O1 P1 C13 C14 -27.82(19) . . . . ?
O1 P1 C13 C18 147.31(19) . . . . ?
O1 P1 C1 C6 123.51(19) . . . . ?
O1 P1 C1 C2 -52.89(19) . . . . ?
O1 P1 C7 C12 160.05(16) . . . . ?
O1 P1 C7 C8 -27.6(2) . . . . ?
O2 C10 C9 C8 177.1(2) . . . . ?
O2 C37 C38 C39 -66.4(2) . . . . ?
C16 O3 C43 C44 179.63(18) . . . . ?
C16 C15 C14 C13 -0.6(3) . . . . ?
C16 C17 C18 C13 0.3(4) . . . . ?
C31 P2 C25 C30 9.48(19) . . . . ?
C31 P2 C25 C26 -171.77(16) . . . . ?
C31 P2 C19 C20 -114.68(17) . . . . ?
C31 P2 C19 C24 67.64(17) . . . . ?
C31 C32 C33 C34 -0.7(3) . . . . ?
C31 C36 C35 C34 -0.5(3) . . . . ?
C25 P2 C31 C32 -91.06(17) . . . . ?
C25 P2 C31 C36 88.82(17) . . . . ?
C25 P2 C19 C20 -2.26(19) . . . . ?
C25 P2 C19 C24 -179.95(15) . . . . ?
C25 C30 C29 C28 -1.1(3) . . . . ?
C28 O5 C42 C41 166.52(18) . . . . ?
C28 C27 C26 C25 -1.2(3) . . . . ?
C30 C25 C26 C27 2.6(3) . . . . ?
C32 C31 C36 C35 1.3(3) . . . . ?
C13 P1 C1 C6 -0.5(2) . . . . ?
C13 P1 C1 C2 -176.90(16) . . . . ?
C13 P1 C7 C12 -76.24(18) . . . . ?
C13 P1 C7 C8 96.13(19) . . . . ?
C1 P1 C13 C14 95.51(17) . . . . ?
C1 P1 C13 C18 -89.4(2) . . . . ?
C1 P1 C7 C12 37.70(19) . . . . ?
C1 P1 C7 C8 -149.93(18) . . . . ?
C1 C6 C5 C4 -0.2(4) . . . . ?
C1 C2 C3 C4 0.2(4) . . . . ?
C34 O6 C48 C47 173.33(17) . . . . ?
C7 P1 C13 C14 -152.78(16) . . . . ?
C7 P1 C13 C18 22.3(2) . . . . ?
C7 P1 C1 C6 -112.14(19) . . . . ?
C7 P1 C1 C2 71.46(18) . . . . ?
C7 C12 C11 C10 1.0(3) . . . . ?
C7 C8 C9 C10 2.6(4) . . . . ?
C19 P2 C31 C32 20.81(18) . . . . ?
C19 P2 C31 C36 -159.31(16) . . . . ?
C19 P2 C25 C30 -102.28(17) . . . . ?
C19 P2 C25 C26 76.47(17) . . . . ?
C19 C20 C21 C22 -1.4(3) . . . . ?
C19 C24 C23 C22 -1.4(3) . . . . ?
C29 C28 C27 C26 -1.4(3) . . . . ?
C20 C19 C24 C23 -0.3(3) . . . . ?
C20 C21 C22 C23 -0.3(4) . . . . ?
C33 C34 C35 C36 -0.9(3) . . . . ?
C15 C16 C17 C18 -2.0(4) . . . . ?
C27 C28 C29 C30 2.5(3) . . . . ?
C14 C13 C18 C17 1.3(3) . . . . ?
C26 C25 C30 C29 -1.5(3) . . . . ?
C12 C7 C8 C9 -0.8(4) . . . . ?
C12 C11 C10 O2 -178.83(19) . . . . ?
C12 C11 C10 C9 0.9(3) . . . . ?
C24 C19 C20 C21 1.6(3) . . . . ?
C24 C23 C22 C21 1.7(4) . . . . ?
C11 C10 C9 C8 -2.7(4) . . . . ?
C10 O2 C37 C38 155.6(2) . . . . ?
C45 C46 C47 C48 -72.5(3) . . . . ?
C46 C45 C44 C43 -177.43(19) . . . . ?
C17 C16 C15 C14 2.2(3) . . . . ?
C18 C13 C14 C15 -1.1(3) . . . . ?
C36 C31 C32 C33 -0.7(3) . . . . ?
C6 C1 C2 C3 -0.4(3) . . . . ?
C48 O6 C34 C33 -3.6(3) . . . . ?
C48 O6 C34 C35 176.47(19) . . . . ?
C35 C34 C33 C32 1.5(3) . . . . ?
C2 C1 C6 C5 0.4(3) . . . . ?
C42 O5 C28 C29 -0.2(3) . . . . ?
C42 O5 C28 C27 -179.57(18) . . . . ?
C43 O3 C16 C15 -1.6(3) . . . . ?
C43 O3 C16 C17 179.4(2) . . . . ?
C44 C45 C46 C47 -179.89(19) . . . . ?
C40 C39 C38 C37 -176.9(2) . . . . ?
C41 C40 C39 C38 178.7(2) . . . . ?
C39 C40 C41 C42 -61.5(3) . . . . ?
C37 O2 C10 C11 20.0(3) . . . . ?
C37 O2 C10 C9 -159.7(2) . . . . ?
C8 C7 C12 C11 -1.0(3) . . . . ?
C3 C4 C5 C6 0.0(4) . . . . ?
C5 C4 C3 C2 0.0(4) . . . . ?
